data_7241449
loop_
_publ_author_name
'Wasson, Megan C.'
'Otake, Ken-ichi'
'Gong, Xinyi'
'Strathman, Annabella R.'
'Islamoglu, Timur'
'Gianneschi, Nathan C.'
'Farha, Omar K.'

_publ_section_title
;
 Modulation of crystal growth and structure within cerium-based
 metal--organic frameworks
;
_journal_name_full CrystEngComm
_journal_paper_doi 10.1039/D0CE01223H
_journal_year 2020
_chemical_formula_sum 'C64.5 H59 Ce3 N4.5 O24.5'
_chemical_formula_weight 1709.52
_space_group_crystal_system triclinic
_space_group_IT_number 2
_space_group_name_Hall '-P 1'
_space_group_name_H-M_alt 'P -1'
_atom_sites_solution_hydrogens geom
_audit_creation_method SHELXL-2018/3
_audit_update_record
;
2020-10-16 deposited with the CCDC.	2020-11-02 downloaded from the CCDC.
;
_cell_angle_alpha 71.557(4)
_cell_angle_beta 74.917(4)
_cell_angle_gamma 75.843(3)
_cell_formula_units_Z 2
_cell_length_a 13.2389(6)
_cell_length_b 14.3168(7)
_cell_length_c 19.9089(10)
_cell_measurement_reflns_used 4228
_cell_measurement_temperature 200(2)
_cell_measurement_theta_max 58.72
_cell_measurement_theta_min 3.51
_cell_volume 3401.7(3)
_computing_cell_refinement 'Bruker SAINT'
_computing_data_collection 'Bruker APEX2'
_computing_data_reduction 'Bruker SAINT'
_computing_molecular_graphics 'Yadokari-XG (Wakita, Nemoto et al., 2009)'
_computing_publication_material 'Yadokari-XG (Wakita, Nemoto et al., 2009)'
_computing_structure_refinement 'SHELXL-2018/3 (Sheldrick, 2018)'
_computing_structure_solution 'SHELXT 2014/5 (Sheldrick, 2014)'
_diffrn_ambient_temperature 200(2)
_diffrn_measured_fraction_theta_full 0.976
_diffrn_measured_fraction_theta_max 0.976
_diffrn_measurement_device_type 'Bruker Kappa APEX-II CCD area detector'
_diffrn_measurement_method '\f and \w scans'
_diffrn_radiation_monochromator 'MX optics'
_diffrn_radiation_type CuK\a
_diffrn_radiation_wavelength 1.54178
_diffrn_reflns_av_R_equivalents 0.0520
_diffrn_reflns_av_unetI/netI 0.0703
_diffrn_reflns_Laue_measured_fraction_full 0.976
_diffrn_reflns_Laue_measured_fraction_max 0.976
_diffrn_reflns_limit_h_max 14
_diffrn_reflns_limit_h_min -14
_diffrn_reflns_limit_k_max 11
_diffrn_reflns_limit_k_min -15
_diffrn_reflns_limit_l_max 22
_diffrn_reflns_limit_l_min -21
_diffrn_reflns_number 18978
_diffrn_reflns_point_group_measured_fraction_full 0.976
_diffrn_reflns_point_group_measured_fraction_max 0.976
_diffrn_reflns_theta_full 59.296
_diffrn_reflns_theta_max 59.296
_diffrn_reflns_theta_min 2.387
_diffrn_source microsource
_exptl_absorpt_coefficient_mu 15.943
_exptl_absorpt_correction_T_max 0.7516
_exptl_absorpt_correction_T_min 0.5410
_exptl_absorpt_correction_type multi-scan
_exptl_absorpt_process_details '(SADABS-2014/5; Krause et al., 2015)'
_exptl_crystal_colour colorless
_exptl_crystal_density_diffrn 1.669
_exptl_crystal_description block
_exptl_crystal_F_000 1695
_exptl_crystal_size_max 0.015
_exptl_crystal_size_mid 0.015
_exptl_crystal_size_min 0.015
_refine_diff_density_max 1.899
_refine_diff_density_min -0.937
_refine_diff_density_rms 0.126
_refine_ls_extinction_method none
_refine_ls_goodness_of_fit_ref 1.017
_refine_ls_hydrogen_treatment constr
_refine_ls_matrix_type full
_refine_ls_number_parameters 932
_refine_ls_number_reflns 9628
_refine_ls_number_restraints 223
_refine_ls_restrained_S_all 1.012
_refine_ls_R_factor_all 0.0729
_refine_ls_R_factor_gt 0.0527
_refine_ls_shift/su_max 0.001
_refine_ls_shift/su_mean 0.000
_refine_ls_structure_factor_coef Fsqd
_refine_ls_weighting_details 'w=1/[\s^2^(Fo^2^)+(0.0572P)^2^+18.5656P] where P=(Fo^2^+2Fc^2^)/3'
_refine_ls_weighting_scheme calc
_refine_ls_wR_factor_gt 0.1235
_refine_ls_wR_factor_ref 0.1338
_reflns_Friedel_coverage 0.000
_reflns_number_gt 7527
_reflns_number_total 9628
_reflns_threshold_expression 'I > 2\s(I)'
_cod_data_source_file d0ce01223h2.cif
_cod_data_source_block CeNDC
_cod_original_formula_sum 'C64.50 H59 Ce3 N4.50 O24.50'
_cod_database_code 7241449
_shelx_shelxl_version_number 2018/3
_shelx_space_group_comment
;
The symmetry employed for this shelxl refinement is uniquely defined
by the following loop, which should always be used as a source of
symmetry information in preference to the above space-group names.
They are only intended as comments.
;

loop_
_space_group_symop_operation_xyz
'x, y, z'
'-x, -y, -z'

loop_
_atom_site_label
_atom_site_type_symbol
_atom_site_fract_x
_atom_site_fract_y
_atom_site_fract_z
_atom_site_U_iso_or_equiv
_atom_site_adp_type
_atom_site_occupancy
_atom_site_site_symmetry_order
_atom_site_calc_flag
_atom_site_refinement_flags_posn
_atom_site_refinement_flags_adp
_atom_site_refinement_flags_occupancy
_atom_site_disorder_assembly
_atom_site_disorder_group
C1 C -0.5197(7) 0.8762(9) 0.2618(6) 0.048(3) Uani 1 1 d . . . . .
C2 C -0.4010(6) 0.8456(7) 0.2579(5) 0.031(2) Uani 1 1 d . . . . .
C3 C -0.3506(7) 0.7541(7) 0.2488(6) 0.044(3) Uani 1 1 d . . . . .
H3 H -0.390838 0.708533 0.247176 0.053 Uiso 1 1 calc R U . . .
C4 C -0.2394(7) 0.7263(7) 0.2418(6) 0.038(2) Uani 1 1 d . . . . .
C5 C -0.1834(8) 0.6331(8) 0.2316(8) 0.067(4) Uani 1 1 d . . . . .
H5 H -0.221673 0.586750 0.228853 0.081 Uiso 1 1 calc R U . . .
C6 C -0.0757(8) 0.6073(7) 0.2256(7) 0.057(3) Uani 1 1 d . . . . .
H6 H -0.040255 0.542640 0.221132 0.069 Uiso 1 1 calc R U . . .
C7 C -0.0181(7) 0.6768(6) 0.2261(5) 0.033(2) Uani 1 1 d . . . . .
C8 C -0.0687(6) 0.7667(6) 0.2349(5) 0.030(2) Uani 1 1 d . . . . .
H8 H -0.028259 0.812506 0.235887 0.036 Uiso 1 1 calc R U . . .
C9 C -0.1807(6) 0.7958(6) 0.2427(5) 0.030(2) Uani 1 1 d . . . . .
C10 C -0.2357(7) 0.8888(6) 0.2537(5) 0.033(2) Uani 1 1 d . . . . .
H10 H -0.197321 0.935295 0.256178 0.040 Uiso 1 1 calc R U . . .
C11 C -0.3436(7) 0.9132(7) 0.2609(5) 0.033(2) Uani 1 1 d . . . . .
H11 H -0.379602 0.976447 0.268024 0.040 Uiso 1 1 calc R U . . .
C12 C 0.1012(7) 0.6483(6) 0.2188(5) 0.029(2) Uani 1 1 d . . . . .
C13 C 0.4774(9) 0.2323(11) 0.2308(6) 0.062(3) Uani 1 1 d . . . . .
C14 C 0.5787(7) 0.2510(8) 0.2428(5) 0.042(3) Uani 1 1 d . . . . .
C15 C 0.6750(7) 0.1962(7) 0.2210(5) 0.040(2) Uani 1 1 d . . . . .
H15 H 0.677451 0.145397 0.199084 0.047 Uiso 1 1 calc R U . . .
C16 C 0.7707(7) 0.2127(7) 0.2298(5) 0.032(2) Uani 1 1 d . . . . .
C17 C 0.8713(7) 0.1566(7) 0.2087(5) 0.036(2) Uani 1 1 d . . . . .
H17 H 0.875844 0.104090 0.187869 0.043 Uiso 1 1 calc R U . . .
C18 C 0.9607(7) 0.1759(6) 0.2175(5) 0.031(2) Uani 1 1 d . . . . .
H18 H 1.027073 0.136620 0.202817 0.037 Uiso 1 1 calc R U . . .
C19 C 0.9581(6) 0.2530(6) 0.2480(4) 0.0242(19) Uani 1 1 d . . . . .
C20 C 0.8618(7) 0.3089(6) 0.2698(5) 0.031(2) Uani 1 1 d . . . . .
H20 H 0.859512 0.360762 0.290647 0.037 Uiso 1 1 calc R U . . .
C21 C 0.7658(7) 0.2907(7) 0.2616(5) 0.033(2) Uani 1 1 d . . . . .
C22 C 0.6664(7) 0.3472(8) 0.2827(6) 0.050(3) Uani 1 1 d . . . . .
H22 H 0.662445 0.399620 0.303398 0.060 Uiso 1 1 calc R U . . .
C23 C 0.5737(7) 0.3278(9) 0.2738(6) 0.057(3) Uani 1 1 d . . . . .
H23 H 0.507047 0.366455 0.288755 0.068 Uiso 1 1 calc R U . . .
C24 C 1.0583(7) 0.2746(7) 0.2561(5) 0.032(2) Uani 1 1 d . . . . .
C25 C -0.8038(7) 1.0053(7) 0.1208(5) 0.028(2) Uani 1 1 d . . . . .
C26 C -0.8826(6) 1.0194(6) 0.0750(4) 0.0252(19) Uani 1 1 d . . . . .
C27 C -0.9122(7) 0.9385(6) 0.0673(5) 0.028(2) Uani 1 1 d . . . . .
H27 H -0.886173 0.873108 0.094133 0.034 Uiso 1 1 calc R U . . .
C28 C -0.9809(7) 0.9510(6) 0.0201(4) 0.0263(19) Uani 1 1 d . . . . .
C29 C -1.0110(8) 0.8688(7) 0.0103(5) 0.038(2) Uani 1 1 d . . . . .
H29 H -0.986256 0.802866 0.036941 0.046 Uiso 1 1 calc R U . . .
C30 C -1.0758(7) 0.8834(6) -0.0375(5) 0.034(2) Uani 1 1 d . . . . .
H30 H -1.092599 0.827303 -0.045279 0.040 Uiso 1 1 calc R U . . .
C31 C -0.8826(7) 0.9400(7) 0.3111(5) 0.036(2) Uani 1 1 d . . . . .
C32 C -0.9460(7) 0.9653(8) 0.3788(5) 0.038(2) Uani 1 1 d . . . . .
C33 C -0.9064(9) 1.0106(10) 0.4134(6) 0.064(4) Uani 1 1 d . . . . .
H33 H -0.843522 1.037597 0.389854 0.077 Uiso 1 1 calc R U . . .
C34 C -0.9554(8) 1.0190(9) 0.4832(6) 0.053(3) Uani 1 1 d . . . . .
C37 C 1.4883(9) -0.0295(12) 0.0951(7) 0.075(4) Uani 1 1 d . . . . .
N6 N 1.5900(7) -0.0517(6) 0.0717(5) 0.049(2) Uani 1 1 d . . . . .
C39 C 1.6578(9) 0.0153(10) 0.0689(7) 0.063(3) Uani 1 1 d . . . . .
H39 H 1.679509 0.053294 0.018663 0.095 Uiso 1 1 calc R U . . .
H39A H 1.720947 -0.023545 0.088133 0.095 Uiso 1 1 calc R U . . .
H39B H 1.618809 0.061677 0.097890 0.095 Uiso 1 1 calc R U . . .
C40 C 1.6369(16) -0.1445(10) 0.0510(8) 0.130(8) Uani 1 1 d . . . . .
H40 H 1.581715 -0.184816 0.061488 0.195 Uiso 1 1 calc R U . . .
H40A H 1.692567 -0.182102 0.078370 0.195 Uiso 1 1 calc R U . . .
H40B H 1.667773 -0.128846 -0.000820 0.195 Uiso 1 1 calc R U . . .
C41 C 1.2907(7) 0.1672(7) 0.3778(5) 0.033(2) Uani 1 1 d . . . . .
C42 C 1.3624(7) 0.1149(6) 0.4312(5) 0.028(2) Uani 1 1 d . . . . .
C43 C 1.4388(7) 0.0374(7) 0.4187(5) 0.035(2) Uani 1 1 d . . . . .
H43 H 1.446234 0.017229 0.376284 0.042 Uiso 1 1 calc R U . . .
C44 C 1.3462(7) 0.1469(7) 0.4945(5) 0.035(2) Uani 1 1 d . . . . .
H44 H 1.291910 0.201646 0.502776 0.042 Uiso 1 1 calc R U . . .
C45 C 1.4108(8) 0.0967(7) 0.5435(5) 0.039(2) Uani 1 1 d . . . . .
H45 H 1.400788 0.117884 0.585751 0.047 Uiso 1 1 calc R U . . .
C46 C 1.4917(7) 0.0147(6) 0.5329(5) 0.031(2) Uani 1 1 d . . . . .
C47 C 0.3488(7) 0.5287(7) 0.3420(5) 0.034(2) Uani 1 1 d . . . . .
C48 C 0.4057(7) 0.5017(6) 0.4046(5) 0.031(2) Uani 1 1 d . . . . .
C49 C 0.4488(8) 0.5720(7) 0.4150(5) 0.037(2) Uani 1 1 d . . . . .
H49 H 0.446553 0.636494 0.381704 0.045 Uiso 1 1 calc R U . . .
C50 C 0.4131(8) 0.4052(7) 0.4516(6) 0.044(3) Uani 1 1 d . . . . .
H50 H 0.386248 0.355834 0.442123 0.053 Uiso 1 1 calc R U . . .
C51 C 0.4587(9) 0.3801(7) 0.5115(6) 0.049(3) Uani 1 1 d . . . . .
H51 H 0.460446 0.315100 0.544124 0.058 Uiso 1 1 calc R U . . .
C52 C 0.5020(8) 0.4516(6) 0.5233(5) 0.036(2) Uani 1 1 d . . . . .
C53A C -0.721(3) 0.795(2) 0.4191(10) 0.054(15) Uiso 0.5 1 d D . P A 1
H100 H -0.682316 0.847773 0.394342 0.065 Uiso 0.5 1 calc R U P A 1
C61 C 0.2300(13) 0.3573(12) 0.1141(9) 0.024(3) Uani 0.5 1 d . U P B 1
C62 C 0.1520(13) 0.3997(11) 0.0642(8) 0.023(3) Uani 0.5 1 d D U P B 1
C63 C 0.1555(12) 0.3594(11) 0.0076(8) 0.022(3) Uani 0.5 1 d D U P B 1
H57 H 0.209869 0.304620 -0.000496 0.026 Uiso 0.5 1 calc R U P B 1
C64 C 0.0820(11) 0.3974(10) -0.0363(8) 0.021(3) Uani 0.5 1 d D U P B 1
H58 H 0.082186 0.364990 -0.071313 0.026 Uiso 0.5 1 calc R U P B 1
C65 C 0.0725(13) 0.4804(13) 0.0726(9) 0.026(3) Uani 0.5 1 d D U P B 1
H59 H 0.070687 0.512746 0.107948 0.031 Uiso 0.5 1 calc R U P B 1
C66 C -0.0064(10) 0.5160(11) 0.0297(7) 0.027(3) Uani 0.5 1 d D U P B 1
C67 C 0.2492(14) 0.4805(13) 0.0856(9) 0.032(4) Uiso 0.5 1 d . . P B 2
H99 H 0.306838 0.516042 0.068502 0.038 Uiso 0.5 1 calc R U P B 2
N3 N 0.1603(16) 0.5012(14) 0.0451(10) 0.059(5) Uiso 0.5 1 d . . P B 2
C69 C 0.087(2) 0.4374(19) 0.0647(13) 0.049(6) Uiso 0.5 1 d . . P B 2
H78 H 0.047018 0.435456 0.113951 0.074 Uiso 0.5 1 calc R U P B 2
H79 H 0.124160 0.369965 0.062623 0.074 Uiso 0.5 1 calc R U P B 2
H80 H 0.037314 0.462049 0.031263 0.074 Uiso 0.5 1 calc R U P B 2
C70 C 0.1522(18) 0.5850(16) -0.0178(12) 0.054(6) Uiso 0.5 1 d . . P B 2
H81 H 0.209943 0.572344 -0.057862 0.081 Uiso 0.5 1 calc R U P B 2
H82 H 0.157534 0.645595 -0.006911 0.081 Uiso 0.5 1 calc R U P B 2
H83 H 0.083659 0.594171 -0.031330 0.081 Uiso 0.5 1 calc R U P B 2
C71B C -0.6014(15) 0.6353(13) 0.1416(12) 0.060(6) Uiso 0.5 1 d D . P C 2
H97 H -0.664909 0.608499 0.154198 0.072 Uiso 0.5 1 calc R U P C 2
N4B N -0.5125(11) 0.5802(10) 0.1189(9) 0.045(4) Uiso 0.5 1 d D . P C 2
C73B C -0.4111(14) 0.6054(18) 0.1104(14) 0.070(7) Uiso 0.5 1 d D . P C 2
H60 H -0.390421 0.646616 0.061076 0.105 Uiso 0.5 1 calc R U P C 2
H61 H -0.358123 0.543974 0.119371 0.105 Uiso 0.5 1 calc R U P C 2
H62 H -0.415193 0.642746 0.144897 0.105 Uiso 0.5 1 calc R U P C 2
C74B C -0.5141(17) 0.4959(14) 0.0954(12) 0.060(6) Uiso 0.5 1 d D . P C 2
H63 H -0.587846 0.487574 0.102577 0.089 Uiso 0.5 1 calc R U P C 2
H64 H -0.474572 0.435456 0.123536 0.089 Uiso 0.5 1 calc R U P C 2
H65 H -0.481107 0.506909 0.044067 0.089 Uiso 0.5 1 calc R U P C 2
C71A C -0.6389(15) 0.7375(16) 0.0874(9) 0.056(6) Uiso 0.5 1 d D . P C 1
H98 H -0.711319 0.766873 0.086612 0.067 Uiso 0.5 1 calc R U P C 1
N4A N -0.5814(12) 0.7169(13) 0.0273(8) 0.053(5) Uiso 0.5 1 d D . P C 1
C73A C -0.4740(15) 0.666(2) 0.0257(14) 0.085(8) Uiso 0.5 1 d D . P C 1
H66 H -0.468904 0.597198 0.024008 0.128 Uiso 0.5 1 calc R U P C 1
H67 H -0.451530 0.664728 0.069141 0.128 Uiso 0.5 1 calc R U P C 1
H68 H -0.427897 0.700813 -0.017271 0.128 Uiso 0.5 1 calc R U P C 1
Ce1 Ce -0.73252(4) 0.78581(4) 0.24871(3) 0.02928(16) Uani 1 1 d . . . . .
Ce2 Ce 0.22378(4) 0.39327(3) 0.27466(3) 0.03206(16) Uani 1 1 d . . . . .
Ce3 Ce 1.31211(4) 0.10587(4) 0.21308(3) 0.03401(17) Uani 1 1 d . . . . .
O1 O 1.2917(5) 0.1220(5) 0.3332(3) 0.0467(18) Uani 1 1 d . . . . .
O2 O 0.2394(5) 0.4074(4) 0.1479(4) 0.0406(17) Uani 1 1 d . . . . .
O3 O 0.3383(6) 0.6137(5) 0.3025(4) 0.056(2) Uani 1 1 d . . . . .
O4 O -0.9136(5) 0.8838(5) 0.2859(4) 0.0436(17) Uani 1 1 d . . . . .
O5 O 0.3172(6) 0.4583(5) 0.3342(4) 0.056(2) Uani 1 1 d . . . . .
O6 O 1.0511(5) 0.3482(5) 0.2805(4) 0.0480(18) Uani 1 1 d . . . . .
O7 O -0.5666(5) 0.8135(6) 0.2554(5) 0.062(2) Uani 1 1 d . . . . .
O8 O 0.3926(5) 0.2931(7) 0.2455(4) 0.074(3) Uani 1 1 d . U . . .
O9 O -0.7592(6) 0.7619(6) 0.3835(4) 0.061(2) Uani 1 1 d D . . . .
O10 O -0.7924(5) 0.9670(5) 0.2831(3) 0.0400(16) Uani 1 1 d . . . . .
O11 O -0.6085(6) 0.7226(5) 0.1478(4) 0.0532(19) Uani 1 1 d D . . . .
O12 O -0.5639(5) 0.9588(7) 0.2726(5) 0.066(2) Uani 1 1 d . . . . .
O13 O 0.0887(6) 0.4612(6) 0.3735(4) 0.059(2) Uani 1 1 d D . . . .
C74A C -0.6237(18) 0.7384(18) -0.0360(10) 0.066(7) Uiso 0.5 1 d D . P C 1
H114 H -0.697625 0.728058 -0.022081 0.099 Uiso 0.5 1 calc R U P C 1
H115 H -0.581602 0.693799 -0.065710 0.099 Uiso 0.5 1 calc R U P C 1
H116 H -0.620921 0.808062 -0.063799 0.099 Uiso 0.5 1 calc R U P C 1
O14 O 1.4438(6) 0.0440(8) 0.1158(5) 0.083(3) Uani 1 1 d . U . . .
O15 O -0.7933(5) 1.0799(4) 0.1350(3) 0.0352(15) Uani 1 1 d . . . . .
O16 O -0.7505(4) 0.9174(4) 0.1412(3) 0.0304(14) Uani 1 1 d . . . . .
O17 O 0.1513(5) 0.7137(5) 0.2151(4) 0.0424(17) Uani 1 1 d . . . . .
O18 O 1.2362(5) 0.2501(4) 0.3805(3) 0.0350(15) Uani 1 1 d . . . . .
O19 O 0.1428(5) 0.5604(4) 0.2180(4) 0.0426(17) Uani 1 1 d . . . . .
O20 O 1.1458(5) 0.2218(5) 0.2374(4) 0.0396(16) Uani 1 1 d . . . . .
O21 O 0.4820(6) 0.1580(8) 0.2089(5) 0.082(3) Uani 1 1 d . U . . .
O23 O 0.3845(9) 0.4965(9) 0.1869(7) 0.037(3) Uani 0.5 1 d . . P . .
O25 O 0.2903(10) 0.2751(10) 0.1107(6) 0.021(3) Uani 0.5 1 d . U P B 1
O26 O 1.3386(12) 0.2326(10) 0.1065(7) 0.029(3) Uani 0.5 1 d . . P D 2
C35A C -0.931(2) 1.094(2) 0.5089(14) 0.056(6) Uani 0.5 1 d . U P E 1
H84 H -0.888166 1.141902 0.477680 0.068 Uiso 0.5 1 calc R U P E 1
C35B C -0.8994(17) 1.0380(18) 0.5312(11) 0.038(5) Uani 0.5 1 d . U P E 2
H85 H -0.827065 1.045961 0.515275 0.045 Uiso 0.5 1 calc R U P E 2
C36A C -0.971(2) 1.0936(19) 0.5803(14) 0.043(6) Uani 0.5 1 d . U P E 1
H86 H -0.945696 1.130706 0.602398 0.052 Uiso 0.5 1 calc R U P E 1
C36B C -0.953(2) 1.0440(19) 0.5988(14) 0.044(6) Uani 0.5 1 d . U P E 2
H87 H -0.916394 1.054985 0.630213 0.053 Uiso 0.5 1 calc R U P E 2
C57A C 0.0020(13) 0.4857(13) 0.3867(9) 0.032(4) Uiso 0.5 1 d D . P F 1
H94 H -0.042819 0.446748 0.381632 0.038 Uiso 0.5 1 calc R U P F 1
N2A N -0.0431(14) 0.5666(15) 0.4093(13) 0.064(7) Uiso 0.5 1 d D . P F 1
C59A C -0.1571(19) 0.598(3) 0.436(2) 0.100(11) Uiso 0.5 1 d D . P F 1
H88 H -0.171956 0.579575 0.489131 0.150 Uiso 0.5 1 calc R U P F 1
H89 H -0.198654 0.564466 0.419737 0.150 Uiso 0.5 1 calc R U P F 1
H90 H -0.176753 0.670552 0.417613 0.150 Uiso 0.5 1 calc R U P F 1
C60A C 0.0225(19) 0.6294(18) 0.4192(13) 0.066(7) Uiso 0.5 1 d D . P F 1
H75 H 0.015525 0.621071 0.470923 0.100 Uiso 1 1 calc R U . F 1
H76 H -0.001703 0.699744 0.395434 0.100 Uiso 1 1 calc R U . F 1
H77 H 0.097107 0.609078 0.397870 0.100 Uiso 1 1 calc R U . F 1
C57B C 0.052(2) 0.529(2) 0.3926(19) 0.116(12) Uiso 0.5 1 d D . P F 2
H95 H 0.110646 0.561212 0.385163 0.139 Uiso 0.5 1 calc R U P F 2
N2B N -0.0305(14) 0.5891(15) 0.4204(11) 0.049(6) Uiso 0.5 1 d D . P F 2
C59B C -0.132(3) 0.558(4) 0.427(3) 0.19(3) Uiso 0.5 1 d D . P F 2
H72 H -0.169979 0.546259 0.477370 0.280 Uiso 1 1 calc R U . F 2
H73 H -0.117114 0.496200 0.412130 0.280 Uiso 1 1 calc R U . F 2
H74 H -0.175098 0.610745 0.396009 0.280 Uiso 1 1 calc R U . F 2
C60B C -0.046(3) 0.685(2) 0.437(2) 0.131(14) Uiso 0.5 1 d D . P F 2
H91 H -0.078858 0.738854 0.400488 0.196 Uiso 0.5 1 calc R U P F 2
H92 H 0.022394 0.698635 0.438098 0.196 Uiso 0.5 1 calc R U P F 2
H93 H -0.093214 0.682024 0.484798 0.196 Uiso 0.5 1 calc R U P F 2
C56B C -0.825(2) 0.722(2) 0.5326(15) 0.086(9) Uiso 0.5 1 d D . P A 2
H101 H -0.895598 0.744902 0.520656 0.130 Uiso 0.5 1 calc R U P A 2
H102 H -0.830536 0.714841 0.584055 0.130 Uiso 0.5 1 calc R U P A 2
H103 H -0.793637 0.657454 0.522197 0.130 Uiso 0.5 1 calc R U P A 2
N1B N -0.7584(15) 0.7938(14) 0.4903(8) 0.040(5) Uiso 0.5 1 d D . P A 2
C56A C -0.7792(18) 0.6763(15) 0.5307(11) 0.051(6) Uiso 0.5 1 d D . P A 1
H104 H -0.777244 0.636174 0.498472 0.076 Uiso 0.5 1 calc R U P A 1
H105 H -0.853199 0.698396 0.552367 0.076 Uiso 0.5 1 calc R U P A 1
H106 H -0.740276 0.635843 0.568962 0.076 Uiso 0.5 1 calc R U P A 1
C55A C -0.689(2) 0.805(2) 0.5307(13) 0.070(8) Uiso 0.5 1 d D . P A 1
H107 H -0.652925 0.858746 0.497522 0.106 Uiso 0.5 1 calc R U P A 1
H108 H -0.638696 0.753301 0.556950 0.106 Uiso 0.5 1 calc R U P A 1
H109 H -0.747490 0.831585 0.565153 0.106 Uiso 0.5 1 calc R U P A 1
N1A N -0.7311(16) 0.7614(14) 0.4905(8) 0.043(6) Uiso 0.5 1 d D . P A 1
C55B C -0.725(2) 0.8448(17) 0.5298(12) 0.053(6) Uiso 0.5 1 d D . P A 2
H110 H -0.673264 0.885711 0.497134 0.079 Uiso 0.5 1 calc R U P A 2
H111 H -0.692307 0.795653 0.568576 0.079 Uiso 0.5 1 calc R U P A 2
H112 H -0.786805 0.887852 0.550680 0.079 Uiso 0.5 1 calc R U P A 2
C53B C -0.737(3) 0.807(3) 0.4191(10) 0.059(17) Uiso 0.5 1 d D . P A 2
H113 H -0.698751 0.859834 0.391833 0.071 Uiso 0.5 1 calc R U P A 2
O50S O 0.3180(12) 0.5380(11) 0.0609(8) 0.055(4) Uiso 0.5 1 d . . P G 1
O51S O 0.318(2) 0.580(2) -0.0858(15) 0.141(9) Uiso 0.5 1 d . . P H 1
O52S O -0.5387(14) 0.7225(12) -0.0405(9) 0.029(4) Uiso 0.3333 1 d . . P I 2
O53S O -0.6638(17) 0.6486(15) -0.0490(11) 0.048(5) Uiso 0.3333 1 d . . P J 2
O54S O -0.561(2) 0.6676(19) -0.0635(14) 0.069(7) Uiso 0.3333 1 d . . P K 3

loop_
_atom_site_aniso_label
_atom_site_aniso_U_11
_atom_site_aniso_U_22
_atom_site_aniso_U_33
_atom_site_aniso_U_23
_atom_site_aniso_U_13
_atom_site_aniso_U_12
C1 0.020(5) 0.079(8) 0.056(7) -0.038(6) -0.016(5) 0.009(6)
C2 0.012(4) 0.044(6) 0.044(5) -0.022(5) -0.009(4) 0.001(4)
C3 0.019(5) 0.048(6) 0.082(8) -0.039(6) -0.014(5) -0.004(4)
C4 0.020(5) 0.031(5) 0.074(7) -0.028(5) -0.014(5) 0.000(4)
C5 0.024(6) 0.049(7) 0.147(12) -0.063(8) -0.003(7) -0.006(5)
C6 0.023(5) 0.029(6) 0.130(11) -0.044(6) -0.012(6) 0.002(4)
C7 0.022(5) 0.020(5) 0.059(6) -0.017(4) -0.015(4) 0.007(4)
C8 0.017(4) 0.030(5) 0.045(6) -0.011(4) -0.008(4) -0.007(4)
C9 0.016(4) 0.028(5) 0.051(6) -0.019(4) -0.011(4) 0.001(4)
C10 0.022(5) 0.023(5) 0.061(6) -0.019(5) -0.015(4) 0.000(4)
C11 0.025(5) 0.030(5) 0.044(6) -0.019(4) -0.008(4) 0.008(4)
C12 0.023(5) 0.024(5) 0.034(5) -0.005(4) -0.004(4) 0.002(4)
C13 0.029(6) 0.117(11) 0.043(7) -0.013(7) -0.012(5) -0.023(7)
C14 0.013(5) 0.075(7) 0.044(6) -0.032(5) -0.010(4) 0.005(5)
C15 0.024(5) 0.054(6) 0.052(6) -0.022(5) -0.017(5) -0.008(5)
C16 0.024(5) 0.037(5) 0.039(5) -0.014(4) -0.012(4) -0.005(4)
C17 0.023(5) 0.036(5) 0.060(6) -0.027(5) -0.015(5) 0.000(4)
C18 0.017(4) 0.027(5) 0.052(6) -0.017(4) -0.011(4) 0.005(4)
C19 0.017(4) 0.025(5) 0.033(5) -0.008(4) -0.011(4) -0.001(4)
C20 0.033(5) 0.025(5) 0.045(6) -0.018(4) -0.020(4) 0.001(4)
C21 0.021(5) 0.041(5) 0.047(6) -0.022(5) -0.016(4) 0.004(4)
C22 0.027(5) 0.073(8) 0.067(7) -0.052(6) -0.018(5) 0.015(5)
C23 0.018(5) 0.098(9) 0.056(7) -0.040(7) -0.016(5) 0.019(5)
C24 0.027(5) 0.033(5) 0.041(5) -0.003(4) -0.017(4) -0.012(4)
C25 0.022(5) 0.038(6) 0.032(5) -0.018(4) -0.005(4) -0.010(4)
C26 0.026(5) 0.025(5) 0.028(5) -0.006(4) -0.011(4) -0.005(4)
C27 0.030(5) 0.018(4) 0.036(5) -0.003(4) -0.017(4) 0.001(4)
C28 0.029(5) 0.025(4) 0.034(5) -0.012(4) -0.015(4) -0.006(4)
C29 0.042(6) 0.024(5) 0.058(6) -0.014(5) -0.024(5) -0.003(4)
C30 0.043(6) 0.027(5) 0.044(6) -0.011(4) -0.024(5) -0.012(4)
C31 0.027(5) 0.043(6) 0.040(6) -0.017(5) -0.011(4) 0.001(4)
C32 0.014(4) 0.070(7) 0.040(6) -0.036(5) 0.008(4) -0.010(4)
C33 0.048(7) 0.097(9) 0.069(8) -0.053(7) 0.019(6) -0.045(7)
C34 0.043(6) 0.085(8) 0.048(7) -0.044(6) 0.012(5) -0.028(6)
C37 0.040(7) 0.149(13) 0.060(8) -0.075(9) 0.027(6) -0.038(8)
N6 0.053(6) 0.038(5) 0.054(5) -0.025(4) 0.010(5) -0.009(4)
C39 0.038(6) 0.093(9) 0.069(8) -0.038(7) 0.002(6) -0.023(6)
C40 0.20(2) 0.050(8) 0.093(11) -0.039(8) 0.079(12) -0.032(11)
C41 0.029(5) 0.034(6) 0.029(5) 0.005(4) -0.010(4) -0.004(4)
C42 0.031(5) 0.028(5) 0.028(5) -0.005(4) -0.011(4) -0.008(4)
C43 0.039(5) 0.041(6) 0.034(5) -0.011(4) -0.021(4) -0.008(5)
C44 0.032(5) 0.030(5) 0.040(6) -0.007(4) -0.018(4) 0.007(4)
C45 0.049(6) 0.037(6) 0.035(5) -0.019(5) -0.013(5) 0.003(5)
C46 0.035(5) 0.030(5) 0.035(5) -0.013(4) -0.015(4) -0.001(4)
C47 0.025(5) 0.044(6) 0.048(6) -0.029(5) -0.018(4) -0.001(4)
C48 0.027(5) 0.032(5) 0.038(5) -0.010(4) -0.015(4) -0.004(4)
C49 0.049(6) 0.027(5) 0.046(6) -0.010(4) -0.031(5) -0.001(4)
C50 0.055(7) 0.030(5) 0.064(7) -0.013(5) -0.034(6) -0.013(5)
C51 0.069(7) 0.036(6) 0.050(6) -0.003(5) -0.035(6) -0.011(5)
C52 0.042(5) 0.024(4) 0.053(6) -0.017(4) -0.021(5) -0.006(4)
C61 0.021(6) 0.023(6) 0.023(6) 0.002(5) -0.005(5) -0.006(5)
C62 0.021(5) 0.024(5) 0.026(5) -0.009(4) -0.004(4) -0.008(4)
C63 0.020(5) 0.023(5) 0.022(5) -0.011(4) -0.002(4) 0.000(5)
C64 0.022(6) 0.022(6) 0.020(6) -0.009(5) -0.007(5) 0.003(5)
C65 0.021(5) 0.033(6) 0.026(6) -0.009(5) -0.006(5) -0.004(5)
C66 0.007(5) 0.048(7) 0.025(6) -0.006(5) -0.009(5) -0.002(5)
Ce1 0.0185(3) 0.0408(3) 0.0334(3) -0.0181(2) -0.0102(2) 0.0020(2)
Ce2 0.0364(3) 0.0202(3) 0.0511(3) -0.0086(2) -0.0323(3) -0.0020(2)
Ce3 0.0111(2) 0.0616(4) 0.0421(3) -0.0328(3) -0.0076(2) -0.0022(2)
O1 0.038(4) 0.074(5) 0.036(4) -0.030(4) -0.018(3) 0.007(4)
O2 0.054(4) 0.029(3) 0.054(4) -0.010(3) -0.036(4) -0.010(3)
O3 0.075(5) 0.039(4) 0.062(5) 0.003(4) -0.050(4) -0.011(4)
O4 0.025(3) 0.065(5) 0.052(4) -0.038(4) -0.008(3) 0.000(3)
O5 0.064(5) 0.054(4) 0.073(5) -0.019(4) -0.041(4) -0.019(4)
O6 0.045(4) 0.043(4) 0.071(5) -0.017(4) -0.031(4) -0.015(3)
O7 0.025(4) 0.086(6) 0.097(6) -0.053(5) -0.021(4) -0.003(4)
O8 0.013(4) 0.130(7) 0.050(5) 0.004(5) -0.011(3) 0.004(4)
O9 0.059(5) 0.090(6) 0.037(4) -0.034(4) -0.014(4) 0.005(4)
O10 0.027(4) 0.066(5) 0.031(4) -0.024(3) 0.006(3) -0.014(3)
O11 0.062(5) 0.046(4) 0.040(4) -0.017(3) 0.012(4) -0.005(4)
O12 0.023(4) 0.093(6) 0.101(6) -0.067(5) -0.026(4) 0.024(4)
O13 0.065(5) 0.056(5) 0.063(5) -0.032(4) -0.009(4) -0.005(4)
O14 0.027(4) 0.158(8) 0.083(6) -0.087(6) -0.001(4) 0.010(5)
O15 0.035(4) 0.041(4) 0.047(4) -0.023(3) -0.020(3) -0.009(3)
O16 0.022(3) 0.042(4) 0.030(3) -0.018(3) -0.007(3) 0.004(3)
O17 0.022(3) 0.040(4) 0.076(5) -0.029(4) -0.019(3) 0.001(3)
O18 0.034(3) 0.026(4) 0.040(4) 0.000(3) -0.013(3) 0.000(3)
O19 0.023(3) 0.023(4) 0.066(5) -0.002(3) -0.009(3) 0.012(3)
O20 0.017(3) 0.040(4) 0.062(4) -0.006(3) -0.022(3) 0.001(3)
O21 0.034(4) 0.165(9) 0.083(6) -0.068(6) -0.004(4) -0.043(5)
O23 0.021(6) 0.047(8) 0.053(8) -0.022(6) -0.009(6) -0.012(6)
O25 0.022(7) 0.016(8) 0.015(6) 0.002(5) -0.007(5) 0.009(5)
O26 0.037(9) 0.024(9) 0.030(7) -0.014(6) -0.010(7) 0.004(7)
C35A 0.058(12) 0.064(13) 0.052(11) -0.025(10) 0.007(10) -0.027(10)
C35B 0.029(9) 0.056(11) 0.036(10) -0.020(9) -0.005(8) -0.012(9)
C36A 0.049(11) 0.052(12) 0.045(11) -0.032(10) -0.001(9) -0.023(10)
C36B 0.042(11) 0.052(13) 0.040(11) -0.019(10) -0.008(9) -0.003(10)

loop_
_atom_type_symbol
_atom_type_description
_atom_type_scat_dispersion_real
_atom_type_scat_dispersion_imag
_atom_type_scat_source
C C 0.0181 0.0091 'International Tables Vol C Tables 4.2.6.8 and 6.1.1.4'
O O 0.0492 0.0322 'International Tables Vol C Tables 4.2.6.8 and 6.1.1.4'
Ce Ce -1.8482 9.6596 'International Tables Vol C Tables 4.2.6.8 and 6.1.1.4'
H H 0.0000 0.0000 'International Tables Vol C Tables 4.2.6.8 and 6.1.1.4'
N N 0.0311 0.0180 'International Tables Vol C Tables 4.2.6.8 and 6.1.1.4'

loop_
_geom_angle_atom_site_label_1
_geom_angle_atom_site_label_2
_geom_angle_atom_site_label_3
_geom_angle
_geom_angle_site_symmetry_1
_geom_angle_site_symmetry_3
_geom_angle_publ_flag
O12 C1 O7 125.1(9) . . ?
O12 C1 C2 118.4(9) . . ?
O7 C1 C2 116.4(9) . . ?
C3 C2 C11 120.6(8) . . ?
C3 C2 C1 120.0(8) . . ?
C11 C2 C1 119.4(8) . . ?
C2 C3 C4 120.7(8) . . ?
C5 C4 C3 122.9(8) . . ?
C5 C4 C9 118.1(8) . . ?
C3 C4 C9 118.9(8) . . ?
C6 C5 C4 122.0(9) . . ?
C5 C6 C7 119.4(9) . . ?
C8 C7 C6 120.2(8) . . ?
C8 C7 C12 120.6(8) . . ?
C6 C7 C12 119.2(8) . . ?
C7 C8 C9 122.2(8) . . ?
C10 C9 C4 118.8(7) . . ?
C10 C9 C8 123.1(8) . . ?
C4 C9 C8 118.1(8) . . ?
C11 C10 C9 120.8(8) . . ?
C10 C11 C2 120.2(8) . . ?
O19 C12 O17 124.3(8) . . ?
O19 C12 C7 117.8(8) . . ?
O17 C12 C7 117.9(7) . . ?
O21 C13 O8 124.5(10) . . ?
O21 C13 C14 118.9(11) . . ?
O8 C13 C14 116.6(12) . . ?
C15 C14 C23 119.8(8) . . ?
C15 C14 C13 120.4(10) . . ?
C23 C14 C13 119.8(9) . . ?
C14 C15 C16 122.1(9) . . ?
C15 C16 C17 123.5(8) . . ?
C15 C16 C21 118.3(8) . . ?
C17 C16 C21 118.2(7) . . ?
C18 C17 C16 121.4(8) . . ?
C17 C18 C19 121.5(8) . . ?
C20 C19 C18 119.0(7) . . ?
C20 C19 C24 120.2(7) . . ?
C18 C19 C24 120.8(7) . . ?
C19 C20 C21 121.2(7) . . ?
C22 C21 C20 122.5(8) . . ?
C22 C21 C16 118.8(8) . . ?
C20 C21 C16 118.7(8) . . ?
C23 C22 C21 121.2(9) . . ?
C22 C23 C14 119.9(9) . . ?
O20 C24 O6 122.6(8) . . ?
O20 C24 C19 119.7(8) . . ?
O6 C24 C19 117.7(8) . . ?
O15 C25 O16 124.6(7) . . ?
O15 C25 C26 117.5(8) . . ?
O16 C25 C26 117.8(7) . . ?
C27 C26 C30 119.6(7) . 2_375 ?
C27 C26 C25 120.8(7) . . ?
C30 C26 C25 119.5(7) 2_375 . ?
C26 C27 C28 121.1(7) . . ?
C29 C28 C27 122.1(8) . . ?
C29 C28 C28 118.7(9) . 2_375 ?
C27 C28 C28 119.2(9) . 2_375 ?
C30 C29 C28 120.7(8) . . ?
C29 C30 C26 120.6(8) . 2_375 ?
O4 C31 O10 120.3(8) . . ?
O4 C31 C32 119.6(8) . . ?
O10 C31 C32 119.7(8) . . ?
O4 C31 Ce1 58.3(4) . . ?
O10 C31 Ce1 69.5(5) . . ?
C32 C31 Ce1 145.7(7) . . ?
C36B C32 C33 117.8(14) 2_376 . ?
C33 C32 C36A 118.8(13) . 2_376 ?
C36B C32 C31 120.9(14) 2_376 . ?
C33 C32 C31 120.8(9) . . ?
C36A C32 C31 116.1(12) 2_376 . ?
C32 C33 C34 121.8(10) . . ?
C34 C34 C33 119.4(11) 2_376 . ?
C34 C34 C35A 118.8(14) 2_376 . ?
C33 C34 C35A 119.0(13) . . ?
C34 C34 C35B 114.9(14) 2_376 . ?
C33 C34 C35B 122.9(12) . . ?
O14 C37 N6 125.3(12) . . ?
C37 N6 C39 119.0(10) . . ?
C37 N6 C40 121.2(12) . . ?
C39 N6 C40 119.8(11) . . ?
O18 C41 O1 124.9(8) . . ?
O18 C41 C42 119.2(8) . . ?
O1 C41 C42 115.9(8) . . ?
C43 C42 C44 121.5(8) . . ?
C43 C42 C41 119.2(8) . . ?
C44 C42 C41 119.2(8) . . ?
C42 C43 C46 121.7(8) . 2_856 ?
C45 C44 C42 118.4(8) . . ?
C44 C45 C46 122.1(8) . . ?
C45 C46 C43 123.7(8) . 2_856 ?
C45 C46 C46 118.3(10) . 2_856 ?
C43 C46 C46 117.8(10) 2_856 2_856 ?
O3 C47 O5 124.1(8) . . ?
O3 C47 C48 120.5(8) . . ?
O5 C47 C48 115.3(9) . . ?
C49 C48 C50 120.1(8) . . ?
C49 C48 C47 119.7(8) . . ?
C50 C48 C47 120.1(8) . . ?
C48 C49 C52 120.0(8) . 2_666 ?
C51 C50 C48 121.4(8) . . ?
C50 C51 C52 119.0(9) . . ?
C51 C52 C52 121.2(10) . 2_666 ?
C51 C52 C49 120.7(8) . 2_666 ?
C52 C52 C49 118.1(9) 2_666 2_666 ?
O9 C53A N1A 123.9(17) . . ?
O2 C61 O25 123.4(15) . . ?
O2 C61 C62 118.2(14) . . ?
O25 C61 C62 117.9(14) . . ?
C65 C62 C63 116.7(15) . . ?
C65 C62 C61 121.0(13) . . ?
C63 C62 C61 122.3(13) . . ?
C64 C63 C62 121.6(12) . . ?
C63 C64 C66 120.4(11) . 2_565 ?
C62 C65 C66 121.6(13) . . ?
C66 C66 C64 118.1(17) 2_565 2_565 ?
C66 C66 C65 119.7(12) 2_565 . ?
C64 C66 C65 120.0(11) 2_565 . ?
O2 C67 N3 114.2(15) . . ?
C69 N3 C70 117.4(19) . . ?
C69 N3 C67 121.6(18) . . ?
C70 N3 C67 120.8(18) . . ?
O11 C71B N4B 124.1(15) . . ?
C71B N4B C73B 122.4(11) . . ?
C71B N4B C74B 120.2(11) . . ?
C73B N4B C74B 117.2(14) . . ?
O11 C71A N4A 127.9(14) . . ?
C71A N4A C74A 122.6(11) . . ?
C71A N4A C73A 119.6(11) . . ?
C74A N4A C73A 117.7(15) . . ?
O7 Ce1 O17 156.2(2) . 1_455 ?
O7 Ce1 O16 95.0(3) . . ?
O17 Ce1 O16 85.9(2) 1_455 . ?
O7 Ce1 O3 83.3(3) . 1_455 ?
O17 Ce1 O3 83.4(2) 1_455 1_455 ?
O16 Ce1 O3 147.7(2) . 1_455 ?
O7 Ce1 O11 77.6(3) . . ?
O17 Ce1 O11 79.9(2) 1_455 . ?
O16 Ce1 O11 74.1(2) . . ?
O3 Ce1 O11 74.1(2) 1_455 . ?
O7 Ce1 O4 127.1(2) . . ?
O17 Ce1 O4 76.4(2) 1_455 . ?
O16 Ce1 O4 78.2(2) . . ?
O3 Ce1 O4 127.9(3) 1_455 . ?
O11 Ce1 O4 144.5(2) . . ?
O7 Ce1 O9 79.7(3) . . ?
O17 Ce1 O9 114.5(3) 1_455 . ?
O16 Ce1 O9 139.4(2) . . ?
O3 Ce1 O9 72.2(3) 1_455 . ?
O11 Ce1 O9 141.1(2) . . ?
O4 Ce1 O9 73.6(2) . . ?
O7 Ce1 O10 79.0(2) . . ?
O17 Ce1 O10 123.27(19) 1_455 . ?
O16 Ce1 O10 71.04(18) . . ?
O3 Ce1 O10 139.0(2) 1_455 . ?
O11 Ce1 O10 135.6(2) . . ?
O4 Ce1 O10 48.90(19) . . ?
O9 Ce1 O10 68.4(2) . . ?
O7 Ce1 C31 101.9(3) . . ?
O17 Ce1 C31 101.6(2) 1_455 . ?
O16 Ce1 C31 80.1(2) . . ?
O3 Ce1 C31 131.9(3) 1_455 . ?
O11 Ce1 C31 154.0(2) . . ?
O4 Ce1 C31 25.2(2) . . ?
O9 Ce1 C31 62.1(2) . . ?
O10 Ce1 C31 25.6(2) . . ?
O8 Ce2 O19 132.9(2) . . ?
O8 Ce2 O5 83.9(3) . . ?
O19 Ce2 O5 90.8(2) . . ?
O8 Ce2 O2 77.1(2) . . ?
O19 Ce2 O2 71.7(2) . . ?
O5 Ce2 O2 131.2(2) . . ?
O8 Ce2 O18 74.8(2) . 1_455 ?
O19 Ce2 O18 150.8(2) . 1_455 ?
O5 Ce2 O18 82.3(2) . 1_455 ?
O2 Ce2 O18 132.8(2) . 1_455 ?
O8 Ce2 O6 124.1(3) . 1_455 ?
O19 Ce2 O6 84.6(2) . 1_455 ?
O5 Ce2 O6 144.4(3) . 1_455 ?
O2 Ce2 O6 80.6(2) . 1_455 ?
O18 Ce2 O6 84.7(2) 1_455 1_455 ?
O8 Ce2 O13 145.7(2) . . ?
O19 Ce2 O13 72.6(2) . . ?
O5 Ce2 O13 71.7(3) . . ?
O2 Ce2 O13 137.2(2) . . ?
O18 Ce2 O13 78.2(2) 1_455 . ?
O6 Ce2 O13 73.2(2) 1_455 . ?
O8 Ce2 O23 64.1(3) . . ?
O19 Ce2 O23 71.8(3) . . ?
O5 Ce2 O23 63.4(3) . . ?
O2 Ce2 O23 67.8(3) . . ?
O18 Ce2 O23 127.8(3) 1_455 . ?
O6 Ce2 O23 145.0(3) 1_455 . ?
O13 Ce2 O23 121.0(3) . . ?
O26 Ce3 O1 125.6(4) . . ?
O26 Ce3 O20 81.9(4) . . ?
O1 Ce3 O20 72.4(2) . . ?
O26 Ce3 O14 68.1(4) . . ?
O1 Ce3 O14 142.4(2) . . ?
O20 Ce3 O14 143.5(3) . . ?
O1 Ce3 O15 140.2(2) . 1_745 ?
O20 Ce3 O15 78.9(2) . 1_745 ?
O14 Ce3 O15 73.9(2) . 1_745 ?
O1 Ce3 O12 75.0(2) . 1_745 ?
O20 Ce3 O12 143.1(2) . 1_745 ?
O14 Ce3 O12 72.7(3) . 1_745 ?
O15 Ce3 O12 118.4(2) 1_745 1_745 ?
O1 Ce3 O21 76.6(3) . 1_655 ?
O20 Ce3 O21 117.5(3) . 1_655 ?
O14 Ce3 O21 74.7(3) . 1_655 ?
O15 Ce3 O21 142.5(2) 1_745 1_655 ?
O12 Ce3 O21 70.0(3) 1_745 1_655 ?
O1 Ce3 O10 81.1(2) . 1_745 ?
O20 Ce3 O10 86.4(2) . 1_745 ?
O14 Ce3 O10 106.1(3) . 1_745 ?
O15 Ce3 O10 69.9(2) 1_745 1_745 ?
O12 Ce3 O10 71.8(2) 1_745 1_745 ?
O21 Ce3 O10 139.5(3) 1_655 1_745 ?
O1 Ce3 O25 115.8(3) . 1_655 ?
O20 Ce3 O25 65.5(3) . 1_655 ?
O14 Ce3 O25 83.8(4) . 1_655 ?
O15 Ce3 O25 74.4(3) 1_745 1_655 ?
O12 Ce3 O25 147.4(3) 1_745 1_655 ?
O21 Ce3 O25 82.4(4) 1_655 1_655 ?
O10 Ce3 O25 138.1(3) 1_745 1_655 ?
C41 O1 Ce3 154.3(7) . . ?
C61 O2 Ce2 136.4(9) . . ?
C67 O2 Ce2 136.4(8) . . ?
C47 O3 Ce1 163.0(7) . 1_655 ?
C31 O4 Ce1 96.5(5) . . ?
C47 O5 Ce2 151.4(6) . . ?
C24 O6 Ce2 115.0(6) . 1_655 ?
C1 O7 Ce1 144.2(7) . . ?
C13 O8 Ce2 173.9(9) . . ?
C53A O9 Ce1 132.5(11) . . ?
C53B O9 Ce1 132.8(11) . . ?
C31 O10 Ce3 148.6(6) . 1_365 ?
C31 O10 Ce1 84.9(5) . . ?
Ce3 O10 Ce1 119.2(2) 1_365 . ?
C71B O11 Ce1 123.1(10) . . ?
C71A O11 Ce1 120.2(9) . . ?
C1 O12 Ce3 135.1(6) . 1_365 ?
C57A O13 Ce2 137.4(10) . . ?
C57B O13 Ce2 145(2) . . ?
C37 O14 Ce3 144.9(10) . . ?
C25 O15 Ce3 133.5(5) . 1_365 ?
C25 O16 Ce1 139.9(5) . . ?
C12 O17 Ce1 156.7(6) . 1_655 ?
C41 O18 Ce2 123.5(6) . 1_655 ?
C12 O19 Ce2 151.9(6) . . ?
C24 O20 Ce3 173.9(6) . . ?
C13 O21 Ce3 119.0(7) . 1_455 ?
C61 O25 Ce3 129.2(10) . 1_455 ?
C36A C35A C34 117(2) . . ?
C36B C35B C34 119.2(19) . . ?
C35A C36A C32 119(2) . 2_376 ?
C32 C36B C35B 121(2) 2_376 . ?
O13 C57A N2A 123.5(17) . . ?
C57A N2A C59A 127(2) . . ?
C57A N2A C60A 120.7(18) . . ?
C59A N2A C60A 112(2) . . ?
O13 C57B N2B 152(3) . . ?
C57B N2B C60B 135(3) . . ?
C57B N2B C59B 112(3) . . ?
C60B N2B C59B 112(2) . . ?
C53B N1B C56B 116.8(16) . . ?
C53B N1B C55B 127.5(15) . . ?
C56B N1B C55B 115.7(12) . . ?
C53A N1A C56A 121.4(15) . . ?
C53A N1A C55A 122.3(16) . . ?
C56A N1A C55A 116.1(12) . . ?
O9 C53B N1B 129.6(18) . . ?

loop_
_geom_bond_atom_site_label_1
_geom_bond_atom_site_label_2
_geom_bond_distance
_geom_bond_site_symmetry_2
_geom_bond_publ_flag
C1 O12 1.243(12) . ?
C1 O7 1.262(13) . ?
C1 C2 1.514(12) . ?
C2 C3 1.361(13) . ?
C2 C11 1.392(12) . ?
C3 C4 1.410(12) . ?
C4 C5 1.407(13) . ?
C4 C9 1.411(12) . ?
C5 C6 1.366(14) . ?
C6 C7 1.398(13) . ?
C7 C8 1.339(12) . ?
C7 C12 1.512(12) . ?
C8 C9 1.420(11) . ?
C9 C10 1.408(12) . ?
C10 C11 1.365(12) . ?
C12 O19 1.247(10) . ?
C12 O17 1.248(10) . ?
C13 O21 1.254(15) . ?
C13 O8 1.272(15) . ?
C13 C14 1.520(14) . ?
C14 C15 1.367(13) . ?
C14 C23 1.402(15) . ?
C15 C16 1.406(12) . ?
C16 C17 1.413(12) . ?
C16 C21 1.429(12) . ?
C17 C18 1.344(12) . ?
C18 C19 1.408(11) . ?
C19 C20 1.375(12) . ?
C19 C24 1.492(11) . ?
C20 C21 1.416(12) . ?
C21 C22 1.404(12) . ?
C22 C23 1.386(14) . ?
C24 O20 1.256(11) . ?
C24 O6 1.266(11) . ?
C25 O15 1.235(10) . ?
C25 O16 1.280(10) . ?
C25 C26 1.495(11) . ?
C26 C27 1.372(11) . ?
C26 C30 1.406(12) 2_375 ?
C27 C28 1.414(11) . ?
C28 C29 1.413(12) . ?
C28 C28 1.421(16) 2_375 ?
C29 C30 1.378(12) . ?
C31 O4 1.261(11) . ?
C31 O10 1.276(11) . ?
C31 C32 1.492(12) . ?
C31 Ce1 2.944(9) . ?
C32 C36B 1.33(3) 2_376 ?
C32 C33 1.343(13) . ?
C32 C36A 1.46(3) 2_376 ?
C33 C34 1.403(15) . ?
C34 C34 1.35(2) 2_376 ?
C34 C35A 1.46(3) . ?
C34 C35B 1.47(2) . ?
C37 O14 1.211(15) . ?
C37 N6 1.300(14) . ?
N6 C39 1.446(13) . ?
N6 C40 1.459(14) . ?
C41 O18 1.238(11) . ?
C41 O1 1.250(11) . ?
C41 C42 1.505(12) . ?
C42 C43 1.345(12) . ?
C42 C44 1.422(12) . ?
C43 C46 1.416(12) 2_856 ?
C44 C45 1.375(12) . ?
C45 C46 1.411(12) . ?
C46 C46 1.448(17) 2_856 ?
C47 O3 1.221(11) . ?
C47 O5 1.247(11) . ?
C47 C48 1.518(12) . ?
C48 C49 1.363(12) . ?
C48 C50 1.399(13) . ?
C49 C52 1.447(12) 2_666 ?
C50 C51 1.384(13) . ?
C51 C52 1.393(13) . ?
C52 C52 1.401(18) 2_666 ?
C53A O9 1.222(14) . ?
C53A N1A 1.330(16) . ?
C61 O2 1.173(17) . ?
C61 O25 1.26(2) . ?
C61 C62 1.51(2) . ?
C62 C65 1.380(17) . ?
C62 C63 1.407(16) . ?
C63 C64 1.375(19) . ?
C64 C66 1.409(15) 2_565 ?
C65 C66 1.42(2) . ?
C66 C66 1.358(18) 2_565 ?
C67 O2 1.346(18) . ?
C67 N3 1.52(2) . ?
N3 C69 1.39(3) . ?
N3 C70 1.44(3) . ?
C71B O11 1.274(15) . ?
C71B N4B 1.31(2) . ?
N4B C73B 1.428(15) . ?
N4B C74B 1.432(15) . ?
C71A O11 1.305(15) . ?
C71A N4A 1.32(2) . ?
N4A C74A 1.427(15) . ?
N4A C73A 1.427(15) . ?
Ce1 O7 2.369(7) . ?
Ce1 O17 2.373(6) 1_455 ?
Ce1 O16 2.383(6) . ?
Ce1 O3 2.413(7) 1_455 ?
Ce1 O11 2.501(6) . ?
Ce1 O4 2.521(6) . ?
Ce1 O9 2.535(6) . ?
Ce1 O10 2.769(6) . ?
Ce2 O8 2.381(7) . ?
Ce2 O19 2.410(6) . ?
Ce2 O5 2.414(6) . ?
Ce2 O2 2.424(6) . ?
Ce2 O18 2.440(6) 1_455 ?
Ce2 O6 2.488(6) 1_455 ?
Ce2 O13 2.558(8) . ?
Ce2 O23 2.781(12) . ?
Ce3 O26 2.325(14) . ?
Ce3 O1 2.413(6) . ?
Ce3 O20 2.450(6) . ?
Ce3 O14 2.480(7) . ?
Ce3 O15 2.500(5) 1_745 ?
Ce3 O12 2.505(8) 1_745 ?
Ce3 O21 2.511(7) 1_655 ?
Ce3 O10 2.529(6) 1_745 ?
Ce3 O25 2.636(12) 1_655 ?
O9 C53B 1.226(14) . ?
O13 C57A 1.103(16) . ?
O13 C57B 1.110(18) . ?
C35A C36A 1.38(3) . ?
C35B C36B 1.37(3) . ?
C57A N2A 1.32(2) . ?
N2A C59A 1.473(18) . ?
N2A C60A 1.478(17) . ?
C57B N2B 1.33(2) . ?
N2B C60B 1.471(18) . ?
N2B C59B 1.475(18) . ?
C56B N1B 1.429(13) . ?
N1B C53B 1.331(16) . ?
N1B C55B 1.430(12) . ?
C56A N1A 1.424(12) . ?
C55A N1A 1.429(12) . ?

loop_
_geom_torsion_atom_site_label_1
_geom_torsion_atom_site_label_2
_geom_torsion_atom_site_label_3
_geom_torsion_atom_site_label_4
_geom_torsion
_geom_torsion_site_symmetry_1
_geom_torsion_site_symmetry_2
_geom_torsion_site_symmetry_3
_geom_torsion_site_symmetry_4
_geom_torsion_publ_flag
O12 C1 C2 C3 177.6(10) . . . . ?
O7 C1 C2 C3 -0.7(15) . . . . ?
O12 C1 C2 C11 -4.9(15) . . . . ?
O7 C1 C2 C11 176.8(9) . . . . ?
C11 C2 C3 C4 -0.4(16) . . . . ?
C1 C2 C3 C4 177.1(10) . . . . ?
C2 C3 C4 C5 -179.4(11) . . . . ?
C2 C3 C4 C9 -1.5(16) . . . . ?
C3 C4 C5 C6 -179.4(13) . . . . ?
C9 C4 C5 C6 3(2) . . . . ?
C4 C5 C6 C7 -3(2) . . . . ?
C5 C6 C7 C8 2.2(18) . . . . ?
C5 C6 C7 C12 -179.4(11) . . . . ?
C6 C7 C8 C9 -1.0(15) . . . . ?
C12 C7 C8 C9 -179.4(8) . . . . ?
C5 C4 C9 C10 -179.2(10) . . . . ?
C3 C4 C9 C10 2.8(15) . . . . ?
C5 C4 C9 C8 -1.4(15) . . . . ?
C3 C4 C9 C8 -179.4(9) . . . . ?
C7 C8 C9 C10 178.4(9) . . . . ?
C7 C8 C9 C4 0.6(14) . . . . ?
C4 C9 C10 C11 -2.3(14) . . . . ?
C8 C9 C10 C11 -180.0(9) . . . . ?
C9 C10 C11 C2 0.4(14) . . . . ?
C3 C2 C11 C10 1.0(15) . . . . ?
C1 C2 C11 C10 -176.6(9) . . . . ?
C8 C7 C12 O19 173.0(9) . . . . ?
C6 C7 C12 O19 -5.4(14) . . . . ?
C8 C7 C12 O17 -5.8(13) . . . . ?
C6 C7 C12 O17 175.8(10) . . . . ?
O21 C13 C14 C15 8.8(17) . . . . ?
O8 C13 C14 C15 -172.7(10) . . . . ?
O21 C13 C14 C23 -173.9(11) . . . . ?
O8 C13 C14 C23 4.7(16) . . . . ?
C23 C14 C15 C16 1.3(16) . . . . ?
C13 C14 C15 C16 178.7(10) . . . . ?
C14 C15 C16 C17 179.1(10) . . . . ?
C14 C15 C16 C21 -1.1(15) . . . . ?
C15 C16 C17 C18 179.2(10) . . . . ?
C21 C16 C17 C18 -0.6(15) . . . . ?
C16 C17 C18 C19 -0.1(15) . . . . ?
C17 C18 C19 C20 0.6(14) . . . . ?
C17 C18 C19 C24 -178.9(9) . . . . ?
C18 C19 C20 C21 -0.4(13) . . . . ?
C24 C19 C20 C21 179.1(8) . . . . ?
C19 C20 C21 C22 -179.3(9) . . . . ?
C19 C20 C21 C16 -0.3(14) . . . . ?
C15 C16 C21 C22 0.1(14) . . . . ?
C17 C16 C21 C22 179.9(9) . . . . ?
C15 C16 C21 C20 -179.0(9) . . . . ?
C17 C16 C21 C20 0.8(14) . . . . ?
C20 C21 C22 C23 179.8(10) . . . . ?
C16 C21 C22 C23 0.7(16) . . . . ?
C21 C22 C23 C14 -0.5(18) . . . . ?
C15 C14 C23 C22 -0.5(17) . . . . ?
C13 C14 C23 C22 -177.9(11) . . . . ?
C20 C19 C24 O20 178.6(8) . . . . ?
C18 C19 C24 O20 -1.8(13) . . . . ?
C20 C19 C24 O6 -3.1(13) . . . . ?
C18 C19 C24 O6 176.4(8) . . . . ?
O15 C25 C26 C27 -168.6(8) . . . . ?
O16 C25 C26 C27 12.9(13) . . . . ?
O15 C25 C26 C30 13.5(12) . . . 2_375 ?
O16 C25 C26 C30 -165.1(8) . . . 2_375 ?
C30 C26 C27 C28 2.5(13) 2_375 . . . ?
C25 C26 C27 C28 -175.5(8) . . . . ?
C26 C27 C28 C29 178.8(9) . . . . ?
C26 C27 C28 C28 0.3(16) . . . 2_375 ?
C27 C28 C29 C30 -178.3(9) . . . . ?
C28 C28 C29 C30 0.2(16) 2_375 . . . ?
C28 C29 C30 C26 -3.0(15) . . . 2_375 ?
O4 C31 C32 C36B -20.2(19) . . . 2_376 ?
O10 C31 C32 C36B 166.7(15) . . . 2_376 ?
Ce1 C31 C32 C36B -96.4(17) . . . 2_376 ?
O4 C31 C32 C33 168.8(11) . . . . ?
O10 C31 C32 C33 -4.3(15) . . . . ?
Ce1 C31 C32 C33 92.6(15) . . . . ?
O4 C31 C32 C36A 12.2(17) . . . 2_376 ?
O10 C31 C32 C36A -160.9(14) . . . 2_376 ?
Ce1 C31 C32 C36A -63.9(18) . . . 2_376 ?
C36B C32 C33 C34 20(2) 2_376 . . . ?
C36A C32 C33 C34 -12(2) 2_376 . . . ?
C31 C32 C33 C34 -168.3(11) . . . . ?
C32 C33 C34 C34 0(2) . . . 2_376 ?
C32 C33 C34 C35A -160.7(17) . . . . ?
C32 C33 C34 C35B 160.0(15) . . . . ?
O14 C37 N6 C39 0(2) . . . . ?
O14 C37 N6 C40 177.2(14) . . . . ?
O18 C41 C42 C43 -164.8(8) . . . . ?
O1 C41 C42 C43 14.9(13) . . . . ?
O18 C41 C42 C44 16.7(13) . . . . ?
O1 C41 C42 C44 -163.5(8) . . . . ?
C44 C42 C43 C46 -1.4(14) . . . 2_856 ?
C41 C42 C43 C46 -179.8(8) . . . 2_856 ?
C43 C42 C44 C45 0.1(14) . . . . ?
C41 C42 C44 C45 178.5(9) . . . . ?
C42 C44 C45 C46 -0.4(15) . . . . ?
C44 C45 C46 C43 178.6(9) . . . 2_856 ?
C44 C45 C46 C46 2.0(17) . . . 2_856 ?
O3 C47 C48 C49 -2.5(14) . . . . ?
O5 C47 C48 C49 176.1(9) . . . . ?
O3 C47 C48 C50 177.1(10) . . . . ?
O5 C47 C48 C50 -4.4(13) . . . . ?
C50 C48 C49 C52 -2.9(15) . . . 2_666 ?
C47 C48 C49 C52 176.7(8) . . . 2_666 ?
C49 C48 C50 C51 3.5(16) . . . . ?
C47 C48 C50 C51 -176.0(10) . . . . ?
C48 C50 C51 C52 -2.7(17) . . . . ?
C50 C51 C52 C52 1.4(19) . . . 2_666 ?
C50 C51 C52 C49 -179.5(10) . . . 2_666 ?
O2 C61 C62 C65 -19(2) . . . . ?
O25 C61 C62 C65 169.5(16) . . . . ?
O2 C61 C62 C63 161.8(15) . . . . ?
O25 C61 C62 C63 -10(2) . . . . ?
C65 C62 C63 C64 -1(2) . . . . ?
C61 C62 C63 C64 178.3(15) . . . . ?
C62 C63 C64 C66 6(2) . . . 2_565 ?
C63 C62 C65 C66 5(3) . . . . ?
C61 C62 C65 C66 -175.0(16) . . . . ?
C62 C65 C66 C66 -13(3) . . . 2_565 ?
C62 C65 C66 C64 -175.7(16) . . . 2_565 ?
O2 C67 N3 C69 -11(3) . . . . ?
O2 C67 N3 C70 172.4(16) . . . . ?
O11 C71B N4B C73B 11(3) . . . . ?
O11 C71B N4B C74B -163.4(18) . . . . ?
O11 C71A N4A C74A -179(2) . . . . ?
O11 C71A N4A C73A 5(3) . . . . ?
O18 C41 O1 Ce3 54.9(19) . . . . ?
C42 C41 O1 Ce3 -124.8(12) . . . . ?
O25 C61 O2 Ce2 -65(2) . . . . ?
C62 C61 O2 Ce2 123.4(12) . . . . ?
N3 C67 O2 Ce2 -120.1(13) . . . . ?
O5 C47 O3 Ce1 87(2) . . . 1_655 ?
C48 C47 O3 Ce1 -95(2) . . . 1_655 ?
O10 C31 O4 Ce1 33.1(9) . . . . ?
C32 C31 O4 Ce1 -140.0(8) . . . . ?
O3 C47 O5 Ce2 -6(2) . . . . ?
C48 C47 O5 Ce2 175.8(10) . . . . ?
O20 C24 O6 Ce2 7.0(11) . . . 1_655 ?
C19 C24 O6 Ce2 -171.2(6) . . . 1_655 ?
O12 C1 O7 Ce1 5(2) . . . . ?
C2 C1 O7 Ce1 -176.6(8) . . . . ?
N1A C53A O9 Ce1 -168(2) . . . . ?
O4 C31 O10 Ce3 112.8(11) . . . 1_365 ?
C32 C31 O10 Ce3 -74.1(13) . . . 1_365 ?
Ce1 C31 O10 Ce3 142.5(10) . . . 1_365 ?
O4 C31 O10 Ce1 -29.7(8) . . . . ?
C32 C31 O10 Ce1 143.3(8) . . . . ?
N4B C71B O11 Ce1 -142.5(17) . . . . ?
N4A C71A O11 Ce1 173.8(17) . . . . ?
O7 C1 O12 Ce3 -52.7(18) . . . 1_365 ?
C2 C1 O12 Ce3 129.2(8) . . . 1_365 ?
N6 C37 O14 Ce3 -132.2(12) . . . . ?
O16 C25 O15 Ce3 -6.3(13) . . . 1_365 ?
C26 C25 O15 Ce3 175.2(5) . . . 1_365 ?
O15 C25 O16 Ce1 69.1(12) . . . . ?
C26 C25 O16 Ce1 -112.4(8) . . . . ?
O19 C12 O17 Ce1 -55(2) . . . 1_655 ?
C7 C12 O17 Ce1 123.6(13) . . . 1_655 ?
O1 C41 O18 Ce2 -47.0(12) . . . 1_655 ?
C42 C41 O18 Ce2 132.7(7) . . . 1_655 ?
O17 C12 O19 Ce2 74.8(16) . . . . ?
C7 C12 O19 Ce2 -103.9(12) . . . . ?
O8 C13 O21 Ce3 -10.9(16) . . . 1_455 ?
C14 C13 O21 Ce3 167.5(7) . . . 1_455 ?
O2 C61 O25 Ce3 67(2) . . . 1_455 ?
C62 C61 O25 Ce3 -121.8(13) . . . 1_455 ?
C34 C34 C35A C36A 26(3) 2_376 . . . ?
C33 C34 C35A C36A -173(2) . . . . ?
C34 C34 C35B C36B -18(3) 2_376 . . . ?
C33 C34 C35B C36B -179.2(19) . . . . ?
C34 C35A C36A C32 -13(4) . . . 2_376 ?
C34 C35B C36B C32 -1(4) . . . 2_376 ?
Ce2 O13 C57A N2A -137.1(17) . . . . ?
O13 C57A N2A C59A -172(3) . . . . ?
O13 C57A N2A C60A -1(3) . . . . ?
Ce2 O13 C57B N2B 138(6) . . . . ?
O13 C57B N2B C60B -178(6) . . . . ?
O13 C57B N2B C59B -7(9) . . . . ?
O9 C53A N1A C56A 6(6) . . . . ?
O9 C53A N1A C55A -177(3) . . . . ?
Ce1 O9 C53B N1B 176(3) . . . . ?
C56B N1B C53B O9 -6(6) . . . . ?
C55B N1B C53B O9 176(3) . . . . ?
